data_4083445
loop_
_publ_author_name
'Marquet, Nicolas'
'Kirillov, Evgueni'
'Roisnel, Thierry'
'Razavi, Abbas'
'Carpentier, Jean-Fran\,cois'

_publ_section_title
;
 Group 4 Metal Complexes of Fluorous (Di)Alkoxide-(Di)Imino Ligands:
 Synthesis, Structure, Olefin Polymerization Catalysis, and Decomposition
 Pathways
;
_journal_issue 2
_journal_name_full Organometallics
_journal_page_first 606
_journal_paper_doi 10.1021/om8009409
_journal_volume 28
_journal_year 2009
_chemical_compound_source 'synthesis as described'
_chemical_formula_moiety 'C18 H25 Cl2 F6 N O3 Ti'
_chemical_formula_sum 'C18 H25 Cl2 F6 N O3 Ti'
_chemical_formula_weight 536.19
_chemical_name_systematic
;
 ?
;
_space_group_IT_number 2
_symmetry_cell_setting triclinic
_symmetry_Int_Tables_number 2
_symmetry_space_group_name_Hall '-P 1'
_symmetry_space_group_name_H-M 'P -1'
_atom_sites_solution_hydrogens geom
_atom_sites_solution_primary direct
_atom_sites_solution_secondary difmap
_audit_conform_dict_location ftp://ftp.iucr.org/pub/cif_core.dic
_audit_conform_dict_name cif_core.dic
_audit_conform_dict_version 2.3
_audit_creation_date 2008-09-16T10:56:00-00:00
_audit_creation_method 'WinGX routine CIF_UPDATE'
_cell_angle_alpha 112.483(4)
_cell_angle_beta 106.534(4)
_cell_angle_gamma 116.075(4)
_cell_formula_units_Z 2
_cell_length_a 10.2267(9)
_cell_length_b 11.4449(11)
_cell_length_c 14.0137(12)
_cell_measurement_reflns_used 5748
_cell_measurement_temperature 100(2)
_cell_measurement_theta_max 27.43
_cell_measurement_theta_min 2.26
_cell_measurement_wavelength 0.71073
_cell_volume 1141.0(2)
_computing_cell_refinement 'Bruker SMART'
_computing_data_collection 'Bruker SMART'
_computing_data_reduction 'Bruker SAINT'
_computing_molecular_graphics 'Ortep-3 for Windows (Farrugia, 1997)'
_computing_publication_material 'WinGX publication routines (Farrugia, 1999)'
_computing_structure_refinement 'SHELXL-97 (Sheldrick, 1997)'
_computing_structure_solution 'SIR97 (Altomare et al., 1999)'
_diffrn_ambient_temperature 100(2)
_diffrn_detector 'CCD plate'
_diffrn_measured_fraction_theta_full 0.981
_diffrn_measured_fraction_theta_max 0.981
_diffrn_measurement_device_type 'APEXII, Bruker-AXS'
_diffrn_measurement_method 'CCD rotation images, thin slices'
_diffrn_radiation_monochromator graphite
_diffrn_radiation_probe x-ray
_diffrn_radiation_type MoK\a
_diffrn_radiation_wavelength 0.71073
_diffrn_reflns_av_R_equivalents 0.0323
_diffrn_reflns_av_unetI/netI 0.0304
_diffrn_reflns_limit_h_max 13
_diffrn_reflns_limit_h_min -13
_diffrn_reflns_limit_k_max 14
_diffrn_reflns_limit_k_min -14
_diffrn_reflns_limit_l_max 18
_diffrn_reflns_limit_l_min -18
_diffrn_reflns_number 22572
_diffrn_reflns_theta_full 27.49
_diffrn_reflns_theta_max 27.49
_diffrn_reflns_theta_min 2.45
_exptl_absorpt_coefficient_mu 0.677
_exptl_absorpt_correction_T_max 0.922
_exptl_absorpt_correction_T_min 0.616
_exptl_absorpt_correction_type multi-scan
_exptl_absorpt_process_details
;
  [Sheldrick, G.M. (2002). SADABS Bruker AXS Inc., Madison, Wisconsin, USA]
;
_exptl_crystal_colour colorless
_exptl_crystal_density_diffrn 1.561
_exptl_crystal_density_method 'not measured'
_exptl_crystal_description prism
_exptl_crystal_F_000 548
_exptl_crystal_size_max 0.59
_exptl_crystal_size_mid 0.27
_exptl_crystal_size_min 0.12
_refine_diff_density_max 0.368
_refine_diff_density_min -0.427
_refine_diff_density_rms 0.059
_refine_ls_extinction_method none
_refine_ls_goodness_of_fit_ref 1.042
_refine_ls_hydrogen_treatment mixed
_refine_ls_matrix_type full
_refine_ls_number_parameters 278
_refine_ls_number_reflns 5146
_refine_ls_number_restraints 0
_refine_ls_restrained_S_all 1.042
_refine_ls_R_factor_all 0.0374
_refine_ls_R_factor_gt 0.0303
_refine_ls_shift/su_max 0.001
_refine_ls_shift/su_mean 0
_refine_ls_structure_factor_coef Fsqd
_refine_ls_weighting_details 'calc w=1/[\s^2^(Fo^2^)+(0.0324P)^2^+0.6148P] where P=(Fo^2^+2Fc^2^)/3'
_refine_ls_weighting_scheme calc
_refine_ls_wR_factor_gt 0.0723
_refine_ls_wR_factor_ref 0.0755
_reflns_number_gt 4451
_reflns_number_total 5146
_reflns_threshold_expression >2sigma(I)
_cod_data_source_file complex4_NM34_100K_APEX_08dec06_archive.cif
_cod_data_source_block job
_cod_original_cell_volume 1140.98(22)
_cod_database_code 4083445

loop_
_symmetry_equiv_pos_as_xyz
'x, y, z'
'-x, -y, -z'

loop_
_atom_site_label
_atom_site_type_symbol
_atom_site_fract_x
_atom_site_fract_y
_atom_site_fract_z
_atom_site_U_iso_or_equiv
_atom_site_adp_type
_atom_site_occupancy
_atom_site_calc_flag
_atom_site_refinement_flags
Ti1 Ti 0.78162(3) 0.00559(3) 0.66147(2) 0.01273(8) Uani 1 d .
Cl1 Cl 0.68121(5) 0.16288(5) 0.66922(3) 0.01726(9) Uani 1 d .
Cl2 Cl 0.81546(5) -0.18192(5) 0.66182(4) 0.01912(10) Uani 1 d .
O11 O 0.80244(14) 0.00056(13) 0.54096(10) 0.0160(2) Uani 1 d .
C11 C 0.8080(2) 0.0561(2) 0.46454(14) 0.0174(3) Uani 1 d .
H11 H 0.7181 0.0724 0.446 0.021 Uiso 1 calc R
C12 C 0.9849(2) 0.2162(2) 0.53518(17) 0.0251(4) Uani 1 d .
H12A H 1.0054 0.2938 0.6116 0.038 Uiso 1 calc R
H12B H 0.9894 0.2563 0.4847 0.038 Uiso 1 calc R
H12C H 1.0746 0.2023 0.555 0.038 Uiso 1 calc R
C13 C 0.7645(2) -0.0720(2) 0.34480(15) 0.0232(4) Uani 1 d .
H13A H 0.6489 -0.1723 0.3036 0.035 Uiso 1 calc R
H13B H 0.8507 -0.0903 0.3617 0.035 Uiso 1 calc R
H13C H 0.7656 -0.0364 0.2914 0.035 Uiso 1 calc R
O21 O 1.00877(13) 0.18025(13) 0.78704(9) 0.0156(2) Uani 1 d .
C21 C 1.1094(2) 0.29542(19) 0.91226(14) 0.0163(3) Uani 1 d .
C22 C 1.2125(2) 0.2527(2) 0.97511(15) 0.0202(3) Uani 1 d .
F22A F 1.10709(13) 0.12670(13) 0.97157(10) 0.0279(2) Uani 1 d .
F22B F 1.33518(13) 0.37515(13) 1.09419(9) 0.0281(2) Uani 1 d .
F22C F 1.29065(13) 0.21516(13) 0.92254(9) 0.0278(2) Uani 1 d .
C23 C 1.2350(2) 0.4563(2) 0.93443(15) 0.0227(4) Uani 1 d .
F23A F 1.33307(14) 0.58272(12) 1.05249(9) 0.0358(3) Uani 1 d .
F23B F 1.34046(13) 0.45367(13) 0.89732(10) 0.0313(3) Uani 1 d .
F23C F 1.14324(13) 0.48442(12) 0.87017(10) 0.0293(2) Uani 1 d .
C24 C 1.0034(2) 0.31493(19) 0.96655(15) 0.0185(3) Uani 1 d .
H24A H 1.082 0.3889 1.0575 0.022 Uiso 1 calc R
H24B H 0.9619 0.3673 0.9402 0.022 Uiso 1 calc R
C25 C 0.8483(2) 0.16196(19) 0.93209(14) 0.0165(3) Uani 1 d .
C26 C 0.8301(2) 0.1742(2) 1.03723(16) 0.0258(4) Uani 1 d .
H26A H 0.7305 0.0692 1.0081 0.039 Uiso 1 calc R
H26B H 0.812 0.2542 1.0701 0.039 Uiso 1 calc R
H26C H 0.936 0.2071 1.1022 0.039 Uiso 1 calc R
N31 N 0.73978(16) 0.03796(16) 0.81948(12) 0.0143(3) Uani 1 d .
C31 C 0.5773(2) -0.09006(19) 0.79041(14) 0.0153(3) Uani 1 d .
C32 C 0.4486(2) -0.0718(2) 0.77563(15) 0.0184(3) Uani 1 d .
H32 H 0.4685 0.0222 0.7847 0.022 Uiso 1 calc R
C33 C 0.2905(2) -0.1927(2) 0.74741(15) 0.0213(4) Uani 1 d .
H33 H 0.2021 -0.181 0.7377 0.026 Uiso 1 calc R
C34 C 0.2615(2) -0.3297(2) 0.73354(15) 0.0217(4) Uani 1 d .
H34 H 0.1533 -0.4122 0.714 0.026 Uiso 1 calc R
C35 C 0.3904(2) -0.3467(2) 0.74812(16) 0.0217(4) Uani 1 d .
H35 H 0.3701 -0.4409 0.7388 0.026 Uiso 1 calc R
C36 C 0.5491(2) -0.2273(2) 0.77620(15) 0.0184(3) Uani 1 d .
H36 H 0.6369 -0.2396 0.7855 0.022 Uiso 1 calc R
O101 O 0.50855(14) -0.18535(13) 0.54210(10) 0.0152(2) Uani 1 d .
H111 H 0.467(3) -0.166(3) 0.499(2) 0.05 Uiso 1 d .
C101 C 0.4073(2) -0.36152(18) 0.46895(15) 0.017 Uani 1 d .
H101 H 0.4528 -0.389 0.523 0.021 Uiso 1 calc R
C102 C 0.4295(2) -0.4204(2) 0.36266(16) 0.0241(4) Uani 1 d .
H10A H 0.5529 -0.368 0.3945 0.036 Uiso 1 calc R
H10B H 0.3859 -0.3941 0.3088 0.036 Uiso 1 calc R
H10C H 0.3642 -0.5373 0.3157 0.036 Uiso 1 calc R
C103 C 0.2197(2) -0.4367(2) 0.42789(16) 0.0225(4) Uani 1 d .
H10D H 0.2131 -0.3944 0.5003 0.034 Uiso 1 calc R
H10E H 0.1516 -0.5539 0.3818 0.034 Uiso 1 calc R
H10F H 0.1731 -0.4106 0.375 0.034 Uiso 1 calc R

loop_
_atom_site_aniso_label
_atom_site_aniso_U_11
_atom_site_aniso_U_22
_atom_site_aniso_U_33
_atom_site_aniso_U_23
_atom_site_aniso_U_13
_atom_site_aniso_U_12
Ti1 0.01250(14) 0.01419(14) 0.01286(14) 0.00895(12) 0.00748(12) 0.00792(12)
Cl1 0.01972(19) 0.01786(19) 0.01733(19) 0.01165(16) 0.00950(16) 0.01284(16)
Cl2 0.0210(2) 0.0208(2) 0.0247(2) 0.01598(17) 0.01432(17) 0.01532(17)
O11 0.0160(5) 0.0190(6) 0.0157(5) 0.0119(5) 0.0098(5) 0.0105(5)
C11 0.0202(8) 0.0256(9) 0.0177(8) 0.0166(7) 0.0127(7) 0.0165(7)
C12 0.0272(9) 0.0257(9) 0.0281(9) 0.0202(8) 0.0169(8) 0.0151(8)
C13 0.0302(9) 0.0301(10) 0.0202(8) 0.0171(8) 0.0168(8) 0.0217(8)
O21 0.0131(5) 0.0174(6) 0.0130(5) 0.0091(5) 0.0068(4) 0.0077(5)
C21 0.0149(8) 0.0156(8) 0.0145(7) 0.0090(7) 0.0069(6) 0.0075(7)
C22 0.0190(8) 0.0227(9) 0.0168(8) 0.0115(7) 0.0098(7) 0.0117(7)
F22A 0.0255(5) 0.0310(6) 0.0354(6) 0.0262(5) 0.0155(5) 0.0177(5)
F22B 0.0251(5) 0.0323(6) 0.0142(5) 0.0105(5) 0.0050(4) 0.0160(5)
F22C 0.0277(5) 0.0399(6) 0.0245(5) 0.0189(5) 0.0160(5) 0.0252(5)
C23 0.0194(8) 0.0193(8) 0.0190(8) 0.0111(7) 0.0084(7) 0.0069(7)
F23A 0.0328(6) 0.0179(5) 0.0219(5) 0.0069(4) 0.0079(5) 0.0024(5)
F23B 0.0208(5) 0.0328(6) 0.0369(6) 0.0230(5) 0.0184(5) 0.0109(5)
F23C 0.0305(6) 0.0245(5) 0.0345(6) 0.0222(5) 0.0163(5) 0.0148(5)
C24 0.0205(8) 0.0162(8) 0.0163(8) 0.0084(7) 0.0106(7) 0.0104(7)
C25 0.0196(8) 0.0198(8) 0.0190(8) 0.0135(7) 0.0132(7) 0.0143(7)
C26 0.0312(10) 0.0267(9) 0.0190(9) 0.0132(8) 0.0166(8) 0.0161(8)
N31 0.0153(6) 0.0174(7) 0.0180(7) 0.0132(6) 0.0109(6) 0.0115(6)
C31 0.0158(8) 0.0186(8) 0.0148(7) 0.0117(7) 0.0101(6) 0.0101(7)
C32 0.0218(8) 0.0223(8) 0.0207(8) 0.0159(7) 0.0146(7) 0.0151(7)
C33 0.0199(8) 0.0307(9) 0.0233(9) 0.0189(8) 0.0152(7) 0.0173(8)
C34 0.0183(8) 0.0240(9) 0.0231(9) 0.0165(8) 0.0135(7) 0.0097(7)
C35 0.0259(9) 0.0203(8) 0.0255(9) 0.0168(8) 0.0167(8) 0.0140(7)
C36 0.0211(8) 0.0233(8) 0.0208(8) 0.0160(7) 0.0144(7) 0.0155(7)
O101 0.0154(5) 0.0132(5) 0.0157(6) 0.0089(5) 0.0076(5) 0.0084(5)
C101 0.019 0.013 0.019 0.009 0.01 0.009
C102 0.0291(9) 0.0193(8) 0.0229(9) 0.0107(7) 0.0153(8) 0.0152(8)
C103 0.0189(8) 0.0184(8) 0.0243(9) 0.0121(7) 0.0106(7) 0.0090(7)

loop_
_atom_type_symbol
_atom_type_description
_atom_type_scat_dispersion_real
_atom_type_scat_dispersion_imag
_atom_type_scat_source
C C 0.0033 0.0016 'International Tables Vol C Tables 4.2.6.8 and 6.1.1.4'
H H 0 0 'International Tables Vol C Tables 4.2.6.8 and 6.1.1.4'
N N 0.0061 0.0033 'International Tables Vol C Tables 4.2.6.8 and 6.1.1.4'
F F 0.0171 0.0103 'International Tables Vol C Tables 4.2.6.8 and 6.1.1.4'
Cl Cl 0.1484 0.1585 'International Tables Vol C Tables 4.2.6.8 and 6.1.1.4'
Ti Ti 0.2776 0.4457 'International Tables Vol C Tables 4.2.6.8 and 6.1.1.4'
O O 0.0106 0.006 'International Tables Vol C Tables 4.2.6.8 and 6.1.1.4'

loop_
_geom_angle_atom_site_label_1
_geom_angle_atom_site_label_2
_geom_angle_atom_site_label_3
_geom_angle
O11 Ti1 O21 96.82(5)
O11 Ti1 O101 93.06(5)
O21 Ti1 O101 169.33(5)
O11 Ti1 N31 170.38(5)
O21 Ti1 N31 83.90(5)
O101 Ti1 N31 85.69(5)
O11 Ti1 Cl2 101.71(4)
O21 Ti1 Cl2 94.38(4)
O101 Ti1 Cl2 87.53(3)
N31 Ti1 Cl2 87.78(4)
O11 Ti1 Cl1 90.48(4)
O21 Ti1 Cl1 94.94(4)
O101 Ti1 Cl1 80.91(3)
N31 Ti1 Cl1 79.90(3)
Cl2 Ti1 Cl1 163.654(18)
C11 O11 Ti1 151.31(11)
O11 C11 C13 108.74(13)
O11 C11 C12 108.76(13)
C13 C11 C12 113.42(14)
O11 C11 H11 108.6
C13 C11 H11 108.6
C12 C11 H11 108.6
C11 C12 H12A 109.5
C11 C12 H12B 109.5
H12A C12 H12B 109.5
C11 C12 H12C 109.5
H12A C12 H12C 109.5
H12B C12 H12C 109.5
C11 C13 H13A 109.5
C11 C13 H13B 109.5
H13A C13 H13B 109.5
C11 C13 H13C 109.5
H13A C13 H13C 109.5
H13B C13 H13C 109.5
C21 O21 Ti1 140.78(10)
O21 C21 C24 113.09(13)
O21 C21 C22 109.16(13)
C24 C21 C22 109.97(13)
O21 C21 C23 106.18(12)
C24 C21 C23 108.13(14)
C22 C21 C23 110.23(13)
F22C C22 F22A 107.42(14)
F22C C22 F22B 107.41(13)
F22A C22 F22B 106.86(13)
F22C C22 C21 113.09(13)
F22A C22 C21 110.46(13)
F22B C22 C21 111.32(14)
F23B C23 F23A 107.93(14)
F23B C23 F23C 107.15(13)
F23A C23 F23C 106.72(15)
F23B C23 C21 112.22(15)
F23A C23 C21 113.01(13)
F23C C23 C21 109.50(13)
C25 C24 C21 116.24(14)
C25 C24 H24A 108.2
C21 C24 H24A 108.2
C25 C24 H24B 108.2
C21 C24 H24B 108.2
H24A C24 H24B 107.4
N31 C25 C26 124.90(14)
N31 C25 C24 120.36(14)
C26 C25 C24 114.62(14)
C25 C26 H26A 109.5
C25 C26 H26B 109.5
H26A C26 H26B 109.5
C25 C26 H26C 109.5
H26A C26 H26C 109.5
H26B C26 H26C 109.5
C25 N31 C31 116.79(13)
C25 N31 Ti1 125.25(10)
C31 N31 Ti1 117.95(10)
C36 C31 C32 120.85(15)
C36 C31 N31 121.43(14)
C32 C31 N31 117.71(14)
C33 C32 C31 119.31(15)
C33 C32 H32 120.3
C31 C32 H32 120.3
C34 C33 C32 120.20(16)
C34 C33 H33 119.9
C32 C33 H33 119.9
C33 C34 C35 119.96(15)
C33 C34 H34 120
C35 C34 H34 120
C34 C35 C36 120.66(16)
C34 C35 H35 119.7
C36 C35 H35 119.7
C31 C36 C35 119.02(16)
C31 C36 H36 120.5
C35 C36 H36 120.5
C101 O101 Ti1 131.69(9)
C101 O101 H111 107.1(19)
Ti1 O101 H111 108.2(18)
O101 C101 C102 109.95(12)
O101 C101 C103 108.59(13)
C102 C101 C103 113.03(14)
O101 C101 H101 108.4
C102 C101 H101 108.4
C103 C101 H101 108.4
C101 C102 H10A 109.5
C101 C102 H10B 109.5
H10A C102 H10B 109.5
C101 C102 H10C 109.5
H10A C102 H10C 109.5
H10B C102 H10C 109.5
C101 C103 H10D 109.5
C101 C103 H10E 109.5
H10D C103 H10E 109.5
C101 C103 H10F 109.5
H10D C103 H10F 109.5
H10E C103 H10F 109.5

loop_
_geom_bond_atom_site_label_1
_geom_bond_atom_site_label_2
_geom_bond_distance
Ti1 O11 1.7440(11)
Ti1 O21 1.8410(11)
Ti1 O101 2.1338(12)
Ti1 N31 2.2967(13)
Ti1 Cl2 2.3206(5)
Ti1 Cl1 2.4179(5)
O11 C11 1.4417(18)
C11 C13 1.511(2)
C11 C12 1.513(2)
C11 H11 1
C12 H12A 0.98
C12 H12B 0.98
C12 H12C 0.98
C13 H13A 0.98
C13 H13B 0.98
C13 H13C 0.98
O21 C21 1.3735(19)
C21 C24 1.534(2)
C21 C22 1.543(2)
C21 C23 1.547(2)
C22 F22C 1.327(2)
C22 F22A 1.3389(19)
C22 F22B 1.3404(19)
C23 F23B 1.330(2)
C23 F23A 1.336(2)
C23 F23C 1.343(2)
C24 C25 1.513(2)
C24 H24A 0.99
C24 H24B 0.99
C25 N31 1.281(2)
C25 C26 1.499(2)
C26 H26A 0.98
C26 H26B 0.98
C26 H26C 0.98
N31 C31 1.446(2)
C31 C36 1.386(2)
C31 C32 1.393(2)
C32 C33 1.391(2)
C32 H32 0.95
C33 C34 1.383(2)
C33 H33 0.95
C34 C35 1.385(3)
C34 H34 0.95
C35 C36 1.390(2)
C35 H35 0.95
C36 H36 0.95
O101 C101 1.4724(19)
O101 H111 0.80(3)
C101 C102 1.512(2)
C101 C103 1.514(2)
C101 H101 1
C102 H10A 0.98
C102 H10B 0.98
C102 H10C 0.98
C103 H10D 0.98
C103 H10E 0.98
C103 H10F 0.98

loop_
_geom_torsion_atom_site_label_1
_geom_torsion_atom_site_label_2
_geom_torsion_atom_site_label_3
_geom_torsion_atom_site_label_4
_geom_torsion
O21 Ti1 O11 C11 -82.4(2)
O101 Ti1 O11 C11 93.5(2)
Cl2 Ti1 O11 C11 -178.4(2)
Cl1 Ti1 O11 C11 12.6(2)
Ti1 O11 C11 C13 -157.97(16)
Ti1 O11 C11 C12 78.1(2)
O11 Ti1 O21 C21 160.72(16)
O101 Ti1 O21 C21 3.1(4)
N31 Ti1 O21 C21 -9.63(16)
Cl2 Ti1 O21 C21 -96.92(16)
Cl1 Ti1 O21 C21 69.64(16)
Ti1 O21 C21 C24 -18.5(2)
Ti1 O21 C21 C22 104.26(17)
Ti1 O21 C21 C23 -136.91(14)
O21 C21 C22 F22C 47.78(17)
C24 C21 C22 F22C 172.39(13)
C23 C21 C22 F22C -68.49(18)
O21 C21 C22 F22A -72.64(16)
C24 C21 C22 F22A 51.97(17)
C23 C21 C22 F22A 171.09(13)
O21 C21 C22 F22B 168.82(12)
C24 C21 C22 F22B -66.57(16)
C23 C21 C22 F22B 52.55(17)
O21 C21 C23 F23B -62.49(17)
C24 C21 C23 F23B 175.87(13)
C22 C21 C23 F23B 55.63(18)
O21 C21 C23 F23A 175.18(14)
C24 C21 C23 F23A 53.54(19)
C22 C21 C23 F23A -66.70(19)
O21 C21 C23 F23C 56.37(17)
C24 C21 C23 F23C -65.28(17)
C22 C21 C23 F23C 174.48(13)
O21 C21 C24 C25 50.76(19)
C22 C21 C24 C25 -71.55(17)
C23 C21 C24 C25 168.04(13)
C21 C24 C25 N31 -47.9(2)
C21 C24 C25 C26 135.75(15)
C26 C25 N31 C31 8.9(2)
C24 C25 N31 C31 -167.05(14)
C26 C25 N31 Ti1 -172.07(13)
C24 C25 N31 Ti1 12.0(2)
O21 Ti1 N31 C25 13.43(13)
O101 Ti1 N31 C25 -164.23(13)
Cl2 Ti1 N31 C25 108.08(13)
Cl1 Ti1 N31 C25 -82.71(13)
O21 Ti1 N31 C31 -167.51(11)
O101 Ti1 N31 C31 14.83(11)
Cl2 Ti1 N31 C31 -72.86(10)
Cl1 Ti1 N31 C31 96.34(11)
C25 N31 C31 C36 -100.71(18)
Ti1 N31 C31 C36 80.16(16)
C25 N31 C31 C32 80.03(18)
Ti1 N31 C31 C32 -99.10(14)
C36 C31 C32 C33 0.6(2)
N31 C31 C32 C33 179.89(14)
C31 C32 C33 C34 -0.4(2)
C32 C33 C34 C35 0.2(3)
C33 C34 C35 C36 -0.3(3)
C32 C31 C36 C35 -0.7(2)
N31 C31 C36 C35 -179.92(14)
C34 C35 C36 C31 0.5(2)
O11 Ti1 O101 C101 86.41(12)
O21 Ti1 O101 C101 -115.8(3)
N31 Ti1 O101 C101 -103.15(12)
Cl2 Ti1 O101 C101 -15.19(12)
Cl1 Ti1 O101 C101 176.40(12)
Ti1 O101 C101 C102 -70.30(16)
Ti1 O101 C101 C103 165.55(10)
